data_4121513
loop_
_publ_author_name
'Yamaura, Kazunari'
'Huang, Qingzhen'
'Zhang, Lianqi'
'Takada, Kazunori'
'Baba, Yuji'
'Nagai, Takuro'
'Matsui, Yoshio'
'Kosuda, Kosuke'
'Takayama-Muromachi, Eiji'

_publ_section_title
;
 Spinel-to-CaFe2O4-type structural transformation in LiMn~2~O~4~ under high
 pressure
;
_journal_coden_ASTM JACSAT
_journal_issue 29
_journal_name_full 'Journal of the American Chemical Society'
_journal_page_first 9448
_journal_page_last 9456
_journal_paper_doi 10.1021/ja0612302
_journal_volume 128
_journal_year 2006
_chemical_formula_structural 'Li0.92 Mn2 O4'
_chemical_formula_sum 'Li0.92 Mn2 O4'
_chemical_name_systematic
;
Lithium Manganese(III) Manganese (iv) Tetraoxide - Hp
;
_space_group_IT_number 62
_symmetry_Int_Tables_number 62
_symmetry_space_group_name_Hall '-P 2ac 2n'
_symmetry_space_group_name_H-M 'P n m a'
_audit_creation_date 2008/02/01
_cell_angle_alpha 90.0
_cell_angle_beta 90.0
_cell_angle_gamma 90.0
_cell_formula_units_Z 4
_cell_length_a 8.8336(5)
_cell_length_b 2.83387(18)
_cell_length_c 10.6535(7)
_cell_volume 266.69(3)
_cod_data_source_file 'data_LiMn2O4melanie249223.cif'
_cod_data_source_block /var/www/cod/tmp/uploads/1395911030.78-D290F29E9218B844.cif
_cod_original_cell_volume 266.69
_cod_database_code 4121513

loop_
_symmetry_equiv_pos_site_id
_symmetry_equiv_pos_as_xyz
1 'x+1/2, y, -z+1/2'
2 'x, -y+1/2, z'
3 '-x+1/2, y+1/2, z+1/2'
4 '-x, -y, -z'
5 '-x+1/2, -y, z+1/2'
6 '-x, y+1/2, -z'
7 'x+1/2, -y+1/2, -z+1/2'
8 'x, y, z'

loop_
_atom_site_aniso_label
_atom_site_aniso_type_symbol
_atom_site_aniso_U_11
_atom_site_aniso_U_22
_atom_site_aniso_U_33
_atom_site_aniso_U_12
_atom_site_aniso_U_13
_atom_site_aniso_U_23
Li1 Li1+ 0.127(14) 0.1270 0.1270 0.00 0.00 0.00
Mn1 Mn3.55+ 0.0349(22) 0.0349 0.0349 0.00 0.00 0.00
Mn2 Mn3.55+ 0.0146(14) 0.0146 0.0146 0.00 0.00 0.00
O1 O2- 0.0343(12) 0.0343 0.0343 0.00 0.00 0.00
O2 O2- 0.0628(20) 0.0628 0.0628 0.00 0.00 0.00
O3 O2- 0.0515(18) 0.0515 0.0515 0.00 0.00 0.00
O4 O2- 0.0535(19) 0.0535 0.0535 0.00 0.00 0.00

loop_
_atom_site_label
_atom_site_type_symbol
_atom_site_symmetry_multiplicity
_atom_site_Wyckoff_symbol
_atom_site_fract_x
_atom_site_fract_y
_atom_site_fract_z
_atom_site_occupancy
_atom_site_attached_hydrogens
_atom_site_U_iso_or_equiv
Li1 Li1+ 4 c 0.278(4) 0.25 0.370(4) 0.91667 0 0.127(14)
Mn1 Mn3.55+ 4 c 0.0584(10) 0.25 0.1188(8) 1.0 0 0.0349(22)
Mn2 Mn3.55+ 4 c 0.0828(8) 0.25 0.6082(6) 1.0 0 0.0146(14)
O1 O2- 4 c 0.3061(6) 0.25 0.6508(6) 1.0 0 0.0343(12)
O2 O2- 4 c 0.3801(9) 0.25 0.9799(6) 1.0 0 0.0628(20)
O3 O2- 4 c 0.4764(8) 0.25 0.2072(6) 1.0 0 0.0515(18)
O4 O2- 4 c 0.0707(8) 0.25 0.9269(6) 1.0 0 0.0535(19)

loop_
_atom_type_symbol
_atom_type_oxidation_number
Li1+ 1
Mn3.55+ 3.55
O2- -2

_cod_duplicate_entry 4110715
